data_2104212
loop_
_publ_author_name
'Damay, F.'
'Rodr\'iguez-Carvajal, J.'
'Andr\'e, D.'
'Dunstetter, F.'
'Szwarc, H.'

_publ_section_title
;
 Orientational ordering in the low-temperature stable phases of
 deuterated thiophene
;
_journal_coeditor_code KD5024
_journal_issue 5
_journal_name_full 'Acta Crystallographica Section B'
_journal_page_first 589
_journal_page_last 595
_journal_paper_doi 10.1107/S0108768108015103
_journal_volume 64
_journal_year 2008
_chemical_formula_moiety 'C4 D4 S'
_chemical_formula_structural C4D4S
_chemical_formula_sum 'C4 D4 S'
_chemical_formula_weight 88
_chemical_name_common thiophene
_chemical_name_systematic 'deuterated thiophene'
_space_group_IT_number 4
_symmetry_cell_setting monoclinic
_symmetry_space_group_name_Hall 'P 2yb'
_symmetry_space_group_name_H-M 'P 1 21 1'
_cell_angle_alpha 90.00000
_cell_angle_beta 89.989(5)
_cell_angle_gamma 90.00000
_cell_formula_units_Z 8
_cell_length_a 11.02171(18)
_cell_length_b 7.42951(10)
_cell_length_c 10.09755(18)
_cell_measurement_temperature 1.5
_cell_volume 826.85(2)
_computing_molecular_graphics Diamond
_computing_structure_refinement FULLPROF
_diffrn_ambient_temperature 1.5
_diffrn_measurement_device_type 'powder diffractometer'
_diffrn_radiation_probe neutron
_diffrn_radiation_type Neutron
_diffrn_radiation_wavelength 2.45000
_refine_ls_number_parameters 41
_refine_ls_number_reflns 517
_refine_ls_number_restraints 0
_cod_data_source_file kd5024.cif
_cod_data_source_block 1.5K
_cod_depositor_comments
;
The following automatic conversions were performed:
'_symmetry_cell_setting' value 'Monoclinic' changed to 'monoclinic'
according to '/home/saulius/struct/CIF-dictionaries/cif_core.dic'
dictionary named 'cif_core.dic' version 2.4.1 from 2010-06-29.

Automatic conversion script
Id: cif_fix_enum 1527 2010-12-29 10:47:43Z saulius 

The following automatic conversions were performed:

'_symmetry_cell_setting' value 'Monoclinic' changed to 'monoclinic'
according to /home/saulius/struct/CIF-dictionaries/cif_core.dic
dictionary named 'cif_core.dic' version 2.4.1 from 2010-06-29.

Automatic conversion script
Id: cif_fix_values 1715 2011-07-08 13:25:40Z adriana 
;
_cod_database_code 2104212

loop_
_symmetry_equiv_pos_as_xyz
x,y,z
-x,y+1/2,-z

loop_
_atom_site_type_symbol
_atom_site_label
_atom_site_fract_x
_atom_site_fract_y
_atom_site_fract_z
_atom_site_U_iso_or_equiv
_atom_site_adp_type
_atom_site_occupancy
S PI1 -0.17951 0.18477 -0.13171 0.00000 Uani 1.00000
C PI2 -0.06055 0.08679 -0.09409 0.00000 Uani 1.00000
C PI3 -0.22465 0.24905 0.00544 0.00000 Uani 1.00000
C PI4 -0.04340 0.09635 0.04367 0.00000 Uani 1.00000
C PI5 -0.14216 0.19401 0.10358 0.00000 Uani 1.00000
D PI6 0.00247 0.02005 -0.15700 0.00000 Uani 1.00000
D PI7 -0.30427 0.32336 0.02905 0.00000 Uani 1.00000
D PI8 0.03035 0.04109 0.09761 0.00000 Uani 1.00000
D PI9 -0.14956 0.21899 0.20674 0.00000 Uani 1.00000
S PJ1 -0.08508 -0.22948 -0.40628 0.00000 Uani 1.00000
C PJ2 -0.19950 -0.11649 -0.43733 0.00000 Uani 1.00000
C PJ3 -0.02907 -0.25148 -0.54585 0.00000 Uani 1.00000
C PJ4 -0.20499 -0.08196 -0.57407 0.00000 Uani 1.00000
C PJ5 -0.10243 -0.16320 -0.63939 0.00000 Uani 1.00000
D PJ6 -0.26699 -0.06805 -0.37098 0.00000 Uani 1.00000
D PJ7 0.05156 -0.32038 -0.57383 0.00000 Uani 1.00000
D PJ8 -0.27338 -0.00769 -0.62391 0.00000 Uani 1.00000
D PJ9 -0.08654 -0.15569 -0.74289 0.00000 Uani 1.00000
S PO1 0.32839 0.17870 0.11259 0.00000 Uani 1.00000
C PO2 0.45091 0.08624 0.08155 0.00000 Uani 1.00000
C PO3 0.28830 0.24106 -0.02688 0.00000 Uani 1.00000
C PO4 0.47418 0.09675 -0.05511 0.00000 Uani 1.00000
C PO5 0.37631 0.18994 -0.12038 0.00000 Uani 1.00000
D PO6 0.51230 0.02235 0.14785 0.00000 Uani 1.00000
D PO7 0.20837 0.31172 -0.05483 0.00000 Uani 1.00000
D PO8 0.55143 0.04496 -0.10494 0.00000 Uani 1.00000
D PO9 0.37317 0.21469 -0.22381 0.00000 Uani 1.00000
S PP1 0.40797 -0.25333 -0.58597 0.00000 Uani 1.00000
C PP2 0.29691 -0.13415 -0.55291 0.00000 Uani 1.00000
C PP3 0.47166 -0.26450 -0.44970 0.00000 Uani 1.00000
C PP4 0.29974 -0.08721 -0.41809 0.00000 Uani 1.00000
C PP5 0.40491 -0.16566 -0.35596 0.00000 Uani 1.00000
D PP6 0.22630 -0.08964 -0.61681 0.00000 Uani 1.00000
D PP7 0.55293 -0.33331 -0.42389 0.00000 Uani 1.00000
D PP8 0.23525 -0.00644 -0.36750 0.00000 Uani 1.00000
D PP9 0.42682 -0.14935 -0.25435 0.00000 Uani 1.00000

loop_
_atom_site_aniso_label
_atom_site_aniso_U_11
_atom_site_aniso_U_22
_atom_site_aniso_U_33
_atom_site_aniso_U_12
_atom_site_aniso_U_13
_atom_site_aniso_U_23
PI1 0.00085 0.00100 0.00369 -0.00041 -0.00031 0.00003
PI2 0.00068 0.00115 0.00422 -0.00004 0.00033 -0.00021
PI3 0.00059 0.00116 0.00433 0.00000 0.00026 -0.00015
PI4 0.00083 0.00212 0.00445 0.00006 -0.00058 0.00020
PI5 0.00159 0.00201 0.00356 -0.00026 -0.00001 -0.00026
PI6 0.00209 0.00534 0.00579 0.00149 0.00124 -0.00081
PI7 0.00149 0.00543 0.00650 0.00175 0.00079 -0.00045
PI8 0.00208 0.00746 0.00643 0.00160 -0.00171 0.00061
PI9 0.00445 0.00712 0.00363 0.00061 0.00007 -0.00083
PJ1 0.00090 0.00082 0.00368 -0.00034 -0.00020 0.00025
PJ2 0.00062 0.00134 0.00422 -0.00012 0.00039 -0.00015
PJ3 0.00055 0.00130 0.00433 -0.00006 0.00030 -0.00013
PJ4 0.00096 0.00173 0.00443 0.00021 -0.00047 0.00034
PJ5 0.00157 0.00205 0.00357 -0.00029 0.00020 0.00021
PJ6 0.00186 0.00607 0.00580 0.00117 0.00146 -0.00052
PJ7 0.00138 0.00582 0.00649 0.00157 0.00093 -0.00042
PJ8 0.00248 0.00631 0.00637 0.00206 -0.00139 0.00101
PJ9 0.00438 0.00731 0.00366 0.00049 0.00069 0.00059
PO1 0.00081 0.00102 0.00372 -0.00042 0.00034 0.00000
PO2 0.00070 0.00118 0.00419 -0.00006 -0.00035 0.00021
PO3 0.00059 0.00120 0.00431 -0.00002 -0.00029 0.00016
PO4 0.00075 0.00220 0.00453 0.00004 0.00057 -0.00015
PO5 0.00159 0.00201 0.00356 -0.00027 0.00008 0.00028
PO6 0.00215 0.00543 0.00567 0.00142 -0.00130 0.00082
PO7 0.00148 0.00559 0.00644 0.00166 -0.00090 0.00047
PO8 0.00183 0.00772 0.00666 0.00152 0.00169 -0.00047
PO9 0.00446 0.00712 0.00363 0.00056 0.00014 0.00089
PP1 0.00094 0.00074 0.00369 -0.00035 0.00014 -0.00033
PP2 0.00059 0.00139 0.00425 -0.00014 -0.00039 0.00012
PP3 0.00052 0.00132 0.00435 -0.00006 -0.00029 0.00012
PP4 0.00105 0.00155 0.00440 0.00024 0.00043 -0.00041
PP5 0.00154 0.00202 0.00363 -0.00034 -0.00031 -0.00035
PP6 0.00171 0.00626 0.00593 0.00111 -0.00148 0.00043
PP7 0.00131 0.00587 0.00655 0.00156 -0.00088 0.00038
PP8 0.00273 0.00577 0.00628 0.00213 0.00128 -0.00119
PP9 0.00428 0.00724 0.00386 0.00034 -0.00102 -0.00101

loop_
_atom_type_symbol
_atom_type_scat_source
S V.F._Sears_Neutron_News_3_26_(1992)
C V.F._Sears_Neutron_News_3_26_(1992)
D V.F._Sears_Neutron_News_3_26_(1992)

loop_
_geom_angle_atom_site_label_1
_geom_angle_atom_site_label_2
_geom_angle_atom_site_label_3
_geom_angle
_geom_angle_publ_flag
PI3 PI1 PI2 91.90 yes
PI1 PI2 PI4 112.0 yes
PI1 PI2 PI6 121.0 yes
PI2 PI4 PI5 120.0 yes

loop_
_geom_bond_atom_site_label_1
_geom_bond_atom_site_label_2
_geom_bond_distance
_geom_bond_publ_flag
PI1 PI2 1.717 yes
PI2 PI4 1.368 yes
PI4 PI5 1.442 yes
PI2 PI6 1.072 yes

loop_
_cod_related_entry_id
_cod_related_entry_database
_cod_related_entry_code
1 ChemSpider 120984
